data_7039002
loop_
_publ_author_name
'Zhang, Yuan-Yuan'
'Zhang, Ru-Fen'
'Zhang, Shao-Liang'
'Cheng, Shuang'
'Li, Qian-Li'
'Ma, Chun-Lin'

_publ_section_title
;
 Syntheses, structures and anti-tumor activity of four new organotin(iv)
 carboxylates based on 2-thienylselenoacetic acid.
;
_journal_issue 20
_journal_name_full 'Dalton transactions (Cambridge, England : 2003)'
_journal_page_first 8412
_journal_page_last 8421
_journal_paper_doi 10.1039/c6dt00532b
_journal_volume 45
_journal_year 2016
_chemical_formula_moiety 'C72 H60 O18 S6 Se6 Sn6'
_chemical_formula_sum 'C72 H60 O18 S6 Se6 Sn6'
_chemical_formula_weight 2591.46
_chemical_melting_point ?
_chemical_name_common complex4
_chemical_name_systematic
; 
 ? 
;
_space_group_IT_number 14
_symmetry_cell_setting monoclinic
_symmetry_space_group_name_Hall '-P 2yn'
_symmetry_space_group_name_H-M 'P 1 21/n 1'
_atom_sites_solution_hydrogens geom
_atom_sites_solution_primary direct
_atom_sites_solution_secondary difmap
_audit_creation_method SHELXL-97
_audit_update_record
;
2016-04-11 deposited with the CCDC.
2016-04-12 downloaded from the CCDC.
;
_cell_angle_alpha 90.00
_cell_angle_beta 100.916(2)
_cell_angle_gamma 90.00
_cell_formula_units_Z 4
_cell_length_a 13.6723(12)
_cell_length_b 25.959(2)
_cell_length_c 23.666(2)
_cell_measurement_reflns_used 2675
_cell_measurement_temperature 298(2)
_cell_measurement_theta_max 25.903
_cell_measurement_theta_min 2.2425
_cell_volume 8247.5(12)
_computing_cell_refinement 'Bruker SMART'
_computing_data_collection 'Bruker SMART'
_computing_data_reduction 'Bruker SAINT'
_computing_molecular_graphics Diamond
_computing_publication_material 'Bruker SHELXTL'
_computing_structure_refinement 'SHELXL-97 (Sheldrick, 2008)'
_computing_structure_solution 'SHELXS-97 (Sheldrick, 2008)'
_diffrn_ambient_temperature 298(2)
_diffrn_measured_fraction_theta_full 0.998
_diffrn_measured_fraction_theta_max 0.998
_diffrn_measurement_device_type 'CCD area detector'
_diffrn_measurement_method 'phi and omega scans'
_diffrn_radiation_monochromator graphite
_diffrn_radiation_source 'fine-focus sealed tube'
_diffrn_radiation_type MoK\a
_diffrn_radiation_wavelength 0.71073
_diffrn_reflns_av_R_equivalents 0.0000
_diffrn_reflns_av_unetI/netI 0.2677
_diffrn_reflns_limit_h_max 15
_diffrn_reflns_limit_h_min -16
_diffrn_reflns_limit_k_max 30
_diffrn_reflns_limit_k_min 0
_diffrn_reflns_limit_l_max 28
_diffrn_reflns_limit_l_min 0
_diffrn_reflns_number 14483
_diffrn_reflns_theta_full 25.00
_diffrn_reflns_theta_max 25.00
_diffrn_reflns_theta_min 2.18
_exptl_absorpt_coefficient_mu 4.654
_exptl_absorpt_correction_T_max 0.6794
_exptl_absorpt_correction_T_min 0.4562
_exptl_absorpt_correction_type multi-scan
_exptl_absorpt_process_details sadabs
_exptl_crystal_colour colorless
_exptl_crystal_density_diffrn 2.087
_exptl_crystal_density_method 'not measured'
_exptl_crystal_description block
_exptl_crystal_F_000 4944
_exptl_crystal_size_max 0.20
_exptl_crystal_size_mid 0.12
_exptl_crystal_size_min 0.09
_refine_diff_density_max 3.779
_refine_diff_density_min -3.979
_refine_diff_density_rms 0.338
_refine_ls_extinction_method none
_refine_ls_goodness_of_fit_ref 0.838
_refine_ls_hydrogen_treatment constr
_refine_ls_matrix_type full
_refine_ls_number_parameters 1031
_refine_ls_number_reflns 14483
_refine_ls_number_restraints 3210
_refine_ls_restrained_S_all 0.804
_refine_ls_R_factor_all 0.2103
_refine_ls_R_factor_gt 0.0806
_refine_ls_shift/su_max 0.001
_refine_ls_shift/su_mean 0.000
_refine_ls_structure_factor_coef Fsqd
_refine_ls_weighting_details 'calc w=1/[\s^2^(Fo^2^)+(0.0865P)^2^+0.0000P] where P=(Fo^2^+2Fc^2^)/3'
_refine_ls_weighting_scheme calc
_refine_ls_wR_factor_gt 0.1728
_refine_ls_wR_factor_ref 0.2139
_reflns_number_gt 5314
_reflns_number_total 14483
_reflns_threshold_expression >2sigma(I)
_cod_data_source_file c6dt00532b2.cif
_cod_data_source_block 4
_cod_depositor_comments
;
The following automatic conversions were performed:

'_chemical_melting_point' value 'not measured' was changed to '?' -
the value is undefined or not given.

'_symmetry_cell_setting' value 'Monoclinic' changed to 'monoclinic'
according to
/usr/data/users/saulius/crontab/automatic-downloads/rss-feeds/RSC/lib/dictionaries/cif_core.dic
dictionary named 'cif_core.dic' version 2.4.2 from 2011-04-26.

Automatic conversion script
Id: cif_fix_values 4268 2015-11-12 08:31:59Z antanas 

 Adding full bibliography for 7038999--7039004.cif.
;
_cod_original_cell_volume 8247.4(13)
_cod_original_sg_symbol_H-M 'P2(1)/n  '
_cod_database_code 7039002

loop_
_symmetry_equiv_pos_as_xyz
'x, y, z'
'-x+1/2, y+1/2, -z+1/2'
'-x, -y, -z'
'x-1/2, -y-1/2, z-1/2'

loop_
_atom_site_label
_atom_site_type_symbol
_atom_site_fract_x
_atom_site_fract_y
_atom_site_fract_z
_atom_site_U_iso_or_equiv
_atom_site_adp_type
_atom_site_occupancy
_atom_site_symmetry_multiplicity
_atom_site_calc_flag
_atom_site_refinement_flags
_atom_site_disorder_assembly
_atom_site_disorder_group
Se1 Se 1.29429(8) 0.77527(5) 0.38768(5) 0.0726(4) Uani 1 1 d U . .
Se2 Se 0.52304(8) 0.87686(4) 0.12502(5) 0.0660(4) Uani 1 1 d U . .
Se3 Se 1.05886(8) 0.86268(5) 0.07443(5) 0.0663(4) Uani 1 1 d U A .
Se4 Se 1.18063(9) 0.47459(5) 0.34653(6) 0.0775(4) Uani 1 1 d U C .
Se7 Se 0.72237(12) 0.44636(5) 0.36217(7) 0.0998(5) Uani 1 1 d U B .
Se8 Se 0.40734(10) 0.58277(7) 0.06356(8) 0.1153(6) Uani 1 1 d U . .
Sn1 Sn 0.73313(4) 0.68322(2) 0.13688(3) 0.03644(19) Uani 1 1 d U . .
Sn2 Sn 0.88213(4) 0.58105(2) 0.23541(3) 0.03675(19) Uani 1 1 d U . .
Sn3 Sn 1.01012(4) 0.70571(2) 0.19934(3) 0.03543(18) Uani 1 1 d U . .
Sn4 Sn 0.97322(4) 0.67075(2) 0.32362(3) 0.03639(19) Uani 1 1 d U . .
Sn5 Sn 0.69856(4) 0.64778(2) 0.26136(3) 0.03721(19) Uani 1 1 d U . .
Sn6 Sn 0.82538(4) 0.77264(2) 0.22482(3) 0.03572(18) Uani 1 1 d U . .
S1 S 0.8692(4) 0.89466(19) -0.0131(2) 0.0832(14) Uani 0.694(5) 1 d PU A 1
C6' C 0.861(3) 0.8833(17) -0.0073(18) 0.083(2) Uani 0.306(5) 1 d PU A 2
H6' H 0.8775 0.9170 -0.0150 0.100 Uiso 0.306(5) 1 calc PR A 2
S2 S 0.3212(2) 0.82110(14) 0.13013(15) 0.0853(11) Uani 1 1 d U . .
S3 S 0.8550(4) 0.5293(2) 0.4296(3) 0.0926(15) Uani 0.623(6) 1 d PU B 1
C14' C 0.820(3) 0.5403(13) 0.4255(16) 0.0926(18) Uani 0.377(6) 1 d PU B 2
H14' H 0.8620 0.5461 0.3997 0.111 Uiso 0.377(6) 1 calc PR B 2
S4 S 1.3873(4) 0.84596(18) 0.3138(2) 0.1529(16) Uani 1 1 d U . .
S5 S 0.4147(4) 0.4978(2) 0.1477(3) 0.1829(19) Uani 1 1 d U . .
S6 S 1.3884(3) 0.52390(19) 0.3411(2) 0.1086(15) Uani 0.824(5) 1 d PU C 1
C2' C 1.369(6) 0.537(3) 0.337(4) 0.109(2) Uani 0.176(5) 1 d PU C 2
H2' H 1.4094 0.5206 0.3676 0.130 Uiso 0.176(5) 1 calc PR C 2
O1 O 0.6582(4) 0.7522(2) 0.0966(3) 0.0481(13) Uani 1 1 d U . .
O2 O 0.7286(4) 0.8129(2) 0.1583(3) 0.0498(12) Uani 1 1 d U . .
O3 O 0.5515(4) 0.6388(2) 0.2073(3) 0.0526(14) Uani 1 1 d U . .
O4 O 0.5771(4) 0.6615(2) 0.1210(3) 0.0572(14) Uani 1 1 d U . .
O5 O 0.6589(4) 0.5694(2) 0.2819(3) 0.0535(13) Uani 1 1 d U . .
O6 O 0.7864(4) 0.5227(2) 0.2590(3) 0.0515(14) Uani 1 1 d U . .
O7 O 1.0411(4) 0.6021(2) 0.3665(3) 0.0502(14) Uani 1 1 d U . .
O8 O 0.9862(4) 0.5391(2) 0.3016(3) 0.0496(13) Uani 1 1 d U . .
O9 O 1.1298(4) 0.6890(2) 0.3405(3) 0.0524(13) Uani 1 1 d U . .
O10 O 1.1553(4) 0.7137(2) 0.2535(3) 0.0514(13) Uani 1 1 d U . .
O11 O 0.9223(4) 0.8293(2) 0.1990(3) 0.0443(13) Uani 1 1 d U . .
O12 O 1.0470(4) 0.7835(2) 0.1778(3) 0.0463(13) Uani 1 1 d U . .
O13 O 0.9517(4) 0.7341(2) 0.2694(2) 0.0378(11) Uani 1 1 d U . .
O14 O 0.7155(4) 0.7151(2) 0.2151(2) 0.0412(12) Uani 1 1 d U . .
O15 O 0.8444(4) 0.6276(2) 0.3007(3) 0.0452(12) Uani 1 1 d U . .
O16 O 0.7546(4) 0.6194(2) 0.1906(2) 0.0415(12) Uani 1 1 d U . .
O17 O 0.9902(4) 0.6385(2) 0.2440(2) 0.0414(12) Uani 1 1 d U . .
O18 O 0.8625(4) 0.7250(2) 0.1595(2) 0.0366(11) Uani 1 1 d U . .
C1 C 1.2661(8) 0.5264(4) 0.3200(5) 0.0816(18) Uani 1 1 d U . .
C2 C 1.2419(9) 0.5626(5) 0.2763(6) 0.0738(19) Uani 0.824(5) 1 d PU C 1
H2 H 1.1779 0.5649 0.2544 0.089 Uiso 0.824(5) 1 calc PR C 1
S6' S 1.2130(12) 0.5754(7) 0.2819(9) 0.0738(16) Uani 0.176(5) 1 d PU C 2
C3 C 1.3188(8) 0.5958(5) 0.2667(5) 0.0878(19) Uani 1 1 d U . .
H3 H 1.3145 0.6244 0.2427 0.105 Uiso 1 1 calc R C 1
C4 C 1.4035(8) 0.5749(5) 0.3025(6) 0.095(2) Uani 1 1 d U C .
H4 H 1.4661 0.5896 0.3043 0.114 Uiso 1 1 calc R D 1
C5 C 0.9245(7) 0.8519(4) 0.0324(5) 0.0665(18) Uani 1 1 d U . .
C6 C 0.8582(10) 0.8111(6) 0.0339(7) 0.0626(17) Uani 0.694(5) 1 d PU A 1
H6 H 0.8722 0.7845 0.0606 0.075 Uiso 0.694(5) 1 calc PR A 1
S1' S 0.8687(7) 0.7970(4) 0.0400(4) 0.0626(14) Uani 0.306(5) 1 d PU A 2
C7 C 0.7689(8) 0.8125(4) -0.0073(5) 0.0719(19) Uani 1 1 d U . .
H7 H 0.7204 0.7870 -0.0147 0.086 Uiso 1 1 calc R A 1
C8 C 0.7689(8) 0.8606(4) -0.0349(5) 0.082(2) Uani 1 1 d U A .
H8 H 0.7163 0.8719 -0.0630 0.098 Uiso 1 1 calc R E 1
C9 C 0.4695(11) 0.5286(6) 0.1003(7) 0.135(2) Uani 1 1 d U . .
C10 C 0.5590(11) 0.5062(6) 0.0928(7) 0.146(3) Uani 1 1 d U . .
H10 H 0.5980 0.5175 0.0670 0.175 Uiso 1 1 calc R . .
C11 C 0.5805(13) 0.4651(7) 0.1295(7) 0.160(3) Uani 1 1 d U . .
H11 H 0.6392 0.4461 0.1334 0.192 Uiso 1 1 calc R . .
C12 C 0.5059(12) 0.4545(7) 0.1602(7) 0.158(3) Uani 1 1 d U . .
H12 H 0.5068 0.4266 0.1849 0.189 Uiso 1 1 calc R . .
C13 C 0.7438(8) 0.5026(4) 0.4167(5) 0.0793(18) Uani 1 1 d U . .
C14 C 0.6982(16) 0.5123(8) 0.4641(9) 0.099(2) Uani 0.623(6) 1 d PU B 1
H14 H 0.6467 0.4923 0.4728 0.119 Uiso 0.623(6) 1 calc PR B 1
S3' S 0.6585(7) 0.5195(4) 0.4539(5) 0.0989(19) Uani 0.377(6) 1 d PU B 2
C15 C 0.7377(9) 0.5553(5) 0.4973(6) 0.103(2) Uani 1 1 d U . .
H15 H 0.7116 0.5714 0.5263 0.124 Uiso 1 1 calc R B 1
C16 C 0.8252(9) 0.5687(5) 0.4774(6) 0.101(2) Uani 1 1 d U B .
H16 H 0.8629 0.5976 0.4904 0.121 Uiso 1 1 calc R F 1
C17 C 1.2817(12) 0.8256(6) 0.3322(7) 0.128(2) Uani 1 1 d U . .
C18 C 1.1992(13) 0.8575(5) 0.3127(6) 0.136(3) Uani 1 1 d U . .
H18 H 1.1356 0.8527 0.3204 0.164 Uiso 1 1 calc R . .
C19 C 1.2281(12) 0.8976(6) 0.2798(7) 0.137(3) Uani 1 1 d U . .
H19 H 1.1861 0.9241 0.2639 0.164 Uiso 1 1 calc R . .
C20 C 1.3273(12) 0.8929(6) 0.2739(7) 0.143(3) Uani 1 1 d U . .
H20 H 1.3568 0.9140 0.2501 0.171 Uiso 1 1 calc R . .
C21 C 0.4495(7) 0.8225(4) 0.1484(5) 0.0602(18) Uani 1 1 d U . .
C22 C 0.4803(7) 0.7824(4) 0.1861(4) 0.0593(17) Uani 1 1 d U . .
H22 H 0.5467 0.7767 0.2028 0.071 Uiso 1 1 calc R . .
C23 C 0.4022(7) 0.7511(4) 0.1968(5) 0.072(2) Uani 1 1 d U . .
H23 H 0.4095 0.7220 0.2201 0.086 Uiso 1 1 calc R . .
C24 C 0.3169(8) 0.7694(4) 0.1686(5) 0.073(2) Uani 1 1 d U . .
H24 H 0.2567 0.7535 0.1707 0.088 Uiso 1 1 calc R . .
C25 C 1.1007(7) 0.5192(4) 0.3857(5) 0.0677(19) Uani 1 1 d U . .
H25A H 1.0575 0.4977 0.4038 0.081 Uiso 1 1 calc R C .
H25B H 1.1451 0.5372 0.4162 0.081 Uiso 1 1 calc R . .
C26 C 1.0385(7) 0.5577(4) 0.3502(4) 0.0562(15) Uani 1 1 d U C .
C27 C 1.2901(7) 0.7175(4) 0.3364(5) 0.072(2) Uani 1 1 d U . .
H27A H 1.3321 0.7242 0.3085 0.086 Uiso 1 1 calc R . .
H27B H 1.3151 0.6870 0.3581 0.086 Uiso 1 1 calc R . .
C28 C 1.1818(7) 0.7083(4) 0.3050(5) 0.0571(16) Uani 1 1 d U . .
C29 C 0.4166(8) 0.6318(5) 0.1290(5) 0.085(2) Uani 1 1 d U . .
H29A H 0.3795 0.6628 0.1158 0.102 Uiso 1 1 calc R . .
H29B H 0.3862 0.6164 0.1588 0.102 Uiso 1 1 calc R . .
C30 C 0.5226(7) 0.6461(4) 0.1540(5) 0.0585(16) Uani 1 1 d U . .
C31 C 1.0447(7) 0.8714(4) 0.1545(4) 0.0593(19) Uani 1 1 d U . .
H31A H 1.1096 0.8785 0.1778 0.071 Uiso 1 1 calc R A .
H31B H 1.0022 0.9009 0.1572 0.071 Uiso 1 1 calc R . .
C32 C 1.0013(7) 0.8248(4) 0.1780(4) 0.0485(16) Uani 1 1 d U A .
C33 C 0.5997(6) 0.8357(4) 0.0792(4) 0.0522(19) Uani 1 1 d U . .
H33A H 0.5538 0.8172 0.0499 0.063 Uiso 1 1 calc R . .
H33B H 0.6384 0.8587 0.0598 0.063 Uiso 1 1 calc R . .
C34 C 0.6686(6) 0.7978(4) 0.1139(4) 0.0478(14) Uani 1 1 d U . .
C35 C 0.6570(8) 0.4810(4) 0.2952(5) 0.079(2) Uani 1 1 d U . .
H35A H 0.6466 0.4561 0.2641 0.095 Uiso 1 1 calc R B .
H35B H 0.5917 0.4909 0.3017 0.095 Uiso 1 1 calc R . .
C36 C 0.7022(7) 0.5269(4) 0.2744(4) 0.0559(17) Uani 1 1 d U B .
C37 C 0.9523(7) 0.7054(4) 0.4030(4) 0.0515(16) Uani 1 1 d U . .
C38 C 0.8718(7) 0.6893(4) 0.4260(4) 0.0577(17) Uani 1 1 d U . .
H38 H 0.8289 0.6635 0.4091 0.069 Uiso 1 1 calc R . .
C39 C 0.8592(8) 0.7140(4) 0.4758(4) 0.066(2) Uani 1 1 d U . .
H39 H 0.8077 0.7023 0.4931 0.080 Uiso 1 1 calc R . .
C40 C 0.9152(7) 0.7542(4) 0.5023(5) 0.065(2) Uani 1 1 d U . .
H40 H 0.9013 0.7704 0.5349 0.079 Uiso 1 1 calc R . .
C41 C 0.9939(8) 0.7685(4) 0.4766(4) 0.068(2) Uani 1 1 d U . .
H41 H 1.0346 0.7955 0.4927 0.082 Uiso 1 1 calc R . .
C42 C 1.0150(7) 0.7444(4) 0.4278(4) 0.0556(18) Uani 1 1 d U . .
H42 H 1.0697 0.7543 0.4122 0.067 Uiso 1 1 calc R . .
C43 C 0.7833(7) 0.8207(4) 0.2870(4) 0.0555(16) Uani 1 1 d U . .
C44 C 0.7138(7) 0.8596(4) 0.2733(5) 0.0668(19) Uani 1 1 d U . .
H44 H 0.6894 0.8654 0.2344 0.080 Uiso 1 1 calc R . .
C45 C 0.6774(8) 0.8904(4) 0.3117(5) 0.077(2) Uani 1 1 d U . .
H45 H 0.6311 0.9162 0.2993 0.092 Uiso 1 1 calc R . .
C46 C 0.7124(8) 0.8815(4) 0.3689(5) 0.081(2) Uani 1 1 d U . .
H46 H 0.6842 0.8986 0.3964 0.098 Uiso 1 1 calc R . .
C47 C 0.7889(8) 0.8473(4) 0.3861(5) 0.084(2) Uani 1 1 d U . .
H47 H 0.8192 0.8446 0.4246 0.101 Uiso 1 1 calc R . .
C48 C 0.8197(8) 0.8170(4) 0.3449(4) 0.0654(17) Uani 1 1 d U . .
H48 H 0.8685 0.7924 0.3572 0.079 Uiso 1 1 calc R . .
C49 C 0.6375(6) 0.6784(4) 0.3312(4) 0.0473(16) Uani 1 1 d U . .
C50 C 0.6240(7) 0.6458(4) 0.3753(4) 0.0613(17) Uani 1 1 d U . .
H50 H 0.6466 0.6120 0.3755 0.074 Uiso 1 1 calc R . .
C51 C 0.5773(7) 0.6626(4) 0.4191(5) 0.068(2) Uani 1 1 d U . .
H51 H 0.5639 0.6397 0.4469 0.082 Uiso 1 1 calc R . .
C52 C 0.5513(7) 0.7135(4) 0.4205(5) 0.063(2) Uani 1 1 d U . .
H52 H 0.5216 0.7262 0.4499 0.076 Uiso 1 1 calc R . .
C53 C 0.6111(7) 0.7295(4) 0.3318(4) 0.0582(17) Uani 1 1 d U . .
H53 H 0.6204 0.7520 0.3027 0.070 Uiso 1 1 calc R . .
C54 C 0.5699(7) 0.7454(4) 0.3776(5) 0.068(2) Uani 1 1 d U . .
H54 H 0.5537 0.7801 0.3796 0.082 Uiso 1 1 calc R . .
C55 C 0.9176(6) 0.5333(4) 0.1699(4) 0.0486(16) Uani 1 1 d U . .
C56 C 1.0035(7) 0.5069(4) 0.1744(4) 0.0557(18) Uani 1 1 d U . .
H56 H 1.0491 0.5076 0.2090 0.067 Uiso 1 1 calc R . .
C57 C 1.0259(7) 0.4782(4) 0.1279(4) 0.066(2) Uani 1 1 d U . .
H57 H 1.0857 0.4602 0.1328 0.079 Uiso 1 1 calc R . .
C58 C 0.9641(7) 0.4759(4) 0.0771(5) 0.064(2) Uani 1 1 d U . .
H58 H 0.9794 0.4552 0.0480 0.077 Uiso 1 1 calc R . .
C59 C 0.8800(7) 0.5035(4) 0.0680(5) 0.064(2) Uani 1 1 d U . .
H59 H 0.8384 0.5043 0.0320 0.077 Uiso 1 1 calc R . .
C60 C 0.8549(7) 0.5329(4) 0.1173(4) 0.0555(17) Uani 1 1 d U . .
H60 H 0.7956 0.5513 0.1123 0.067 Uiso 1 1 calc R . .
C61 C 1.0768(6) 0.6746(4) 0.1298(4) 0.0478(16) Uani 1 1 d U . .
C62 C 1.0980(6) 0.6261(4) 0.1282(4) 0.0502(17) Uani 1 1 d U . .
H62 H 1.0860 0.6049 0.1578 0.060 Uiso 1 1 calc R . .
C63 C 1.1392(7) 0.6039(4) 0.0825(4) 0.061(2) Uani 1 1 d U . .
H63 H 1.1561 0.5692 0.0825 0.073 Uiso 1 1 calc R . .
C64 C 1.1521(7) 0.6349(4) 0.0405(5) 0.065(2) Uani 1 1 d U . .
H64 H 1.1775 0.6212 0.0099 0.077 Uiso 1 1 calc R . .
C65 C 1.1298(7) 0.6863(4) 0.0399(4) 0.060(2) Uani 1 1 d U . .
H65 H 1.1387 0.7074 0.0095 0.072 Uiso 1 1 calc R . .
C66 C 1.0937(6) 0.7055(4) 0.0860(4) 0.0526(18) Uani 1 1 d U . .
H66 H 1.0804 0.7405 0.0875 0.063 Uiso 1 1 calc R . .
C67 C 0.7517(6) 0.6497(4) 0.0567(4) 0.0459(16) Uani 1 1 d U . .
C68 C 0.6756(7) 0.6201(4) 0.0254(4) 0.0525(18) Uani 1 1 d U . .
H68 H 0.6142 0.6170 0.0365 0.063 Uiso 1 1 calc R . .
C69 C 0.6955(7) 0.5950(4) -0.0243(4) 0.058(2) Uani 1 1 d U . .
H69 H 0.6469 0.5744 -0.0460 0.070 Uiso 1 1 calc R . .
C70 C 0.7838(7) 0.6007(4) -0.0402(4) 0.061(2) Uani 1 1 d U . .
H70 H 0.7942 0.5840 -0.0734 0.073 Uiso 1 1 calc R . .
C71 C 0.8594(7) 0.6298(4) -0.0101(4) 0.058(2) Uani 1 1 d U . .
H71 H 0.9206 0.6323 -0.0215 0.070 Uiso 1 1 calc R . .
C72 C 0.8416(7) 0.6549(4) 0.0370(4) 0.0502(16) Uani 1 1 d U . .
H72 H 0.8908 0.6763 0.0570 0.060 Uiso 1 1 calc R . .

loop_
_atom_site_aniso_label
_atom_site_aniso_U_11
_atom_site_aniso_U_22
_atom_site_aniso_U_33
_atom_site_aniso_U_23
_atom_site_aniso_U_13
_atom_site_aniso_U_12
Se1 0.0572(6) 0.0932(8) 0.0683(8) -0.0184(7) 0.0146(6) -0.0167(6)
Se2 0.0494(6) 0.0641(7) 0.0891(8) 0.0139(7) 0.0248(6) 0.0174(5)
Se3 0.0556(6) 0.0881(8) 0.0607(7) 0.0155(7) 0.0248(5) -0.0064(6)
Se4 0.0661(7) 0.0739(8) 0.0940(9) 0.0010(8) 0.0189(7) 0.0229(6)
Se7 0.1251(10) 0.0667(8) 0.1089(11) 0.0125(8) 0.0257(9) 0.0133(8)
Se8 0.0710(9) 0.1391(12) 0.1300(12) -0.0367(11) 0.0042(9) -0.0125(9)
Sn1 0.0273(3) 0.0445(4) 0.0384(4) -0.0019(3) 0.0083(3) -0.0007(3)
Sn2 0.0271(3) 0.0407(4) 0.0449(4) -0.0015(3) 0.0131(3) 0.0007(3)
Sn3 0.0247(3) 0.0453(4) 0.0389(4) 0.0013(3) 0.0126(3) 0.0001(3)
Sn4 0.0271(3) 0.0451(4) 0.0386(4) 0.0019(3) 0.0103(3) -0.0016(3)
Sn5 0.0244(3) 0.0458(4) 0.0446(4) 0.0014(3) 0.0144(3) -0.0006(3)
Sn6 0.0288(3) 0.0402(3) 0.0405(4) -0.0008(3) 0.0123(3) 0.0012(3)
S1 0.090(2) 0.087(3) 0.073(2) 0.004(2) 0.016(2) 0.012(2)
C6' 0.090(4) 0.087(4) 0.073(4) 0.004(4) 0.016(4) 0.012(4)
S2 0.0460(16) 0.124(2) 0.086(2) 0.001(2) 0.0102(15) 0.0032(17)
S3 0.086(2) 0.096(3) 0.094(3) 0.015(2) 0.015(2) 0.007(2)
C14' 0.086(3) 0.096(3) 0.094(3) 0.015(3) 0.015(3) 0.007(3)
S4 0.185(3) 0.144(3) 0.133(3) 0.044(3) 0.038(3) -0.039(3)
S5 0.179(3) 0.203(3) 0.155(3) 0.013(3) 0.002(3) 0.005(3)
S6 0.067(2) 0.121(3) 0.134(3) -0.009(3) 0.009(2) 0.018(2)
C2' 0.067(4) 0.121(4) 0.134(4) -0.009(4) 0.009(4) 0.018(4)
O1 0.039(2) 0.057(2) 0.048(2) 0.001(2) 0.010(2) 0.002(2)
O2 0.043(2) 0.057(2) 0.051(2) -0.001(2) 0.013(2) 0.007(2)
O3 0.035(2) 0.065(2) 0.060(2) 0.001(2) 0.014(2) -0.004(2)
O4 0.037(2) 0.070(2) 0.063(2) -0.009(2) 0.006(2) 0.001(2)
O5 0.045(2) 0.057(2) 0.061(2) 0.010(2) 0.018(2) 0.001(2)
O6 0.044(2) 0.048(2) 0.065(3) 0.003(2) 0.016(2) -0.003(2)
O7 0.039(2) 0.060(2) 0.054(2) 0.004(2) 0.013(2) 0.007(2)
O8 0.037(2) 0.058(2) 0.059(2) 0.001(2) 0.022(2) 0.007(2)
O9 0.033(2) 0.066(2) 0.059(2) 0.003(2) 0.012(2) 0.005(2)
O10 0.044(2) 0.060(2) 0.052(2) 0.001(2) 0.017(2) -0.004(2)
O11 0.037(2) 0.048(2) 0.050(2) 0.005(2) 0.014(2) 0.002(2)
O12 0.039(2) 0.058(2) 0.048(2) 0.002(2) 0.021(2) 0.000(2)
O13 0.0288(19) 0.048(2) 0.039(2) -0.003(2) 0.0130(18) 0.0042(18)
O14 0.0309(19) 0.049(2) 0.047(2) -0.007(2) 0.0168(18) 0.0064(19)
O15 0.0354(19) 0.054(2) 0.050(2) 0.000(2) 0.0174(18) -0.0001(19)
O16 0.030(2) 0.052(2) 0.045(2) 0.000(2) 0.0134(19) 0.0007(19)
O17 0.0304(19) 0.049(2) 0.049(2) 0.001(2) 0.0169(18) 0.0015(19)
O18 0.0266(18) 0.045(2) 0.042(2) -0.0035(19) 0.0167(17) -0.0018(18)
C1 0.056(3) 0.091(3) 0.099(3) -0.009(3) 0.016(3) 0.006(3)
C2 0.053(3) 0.082(3) 0.089(3) -0.004(3) 0.020(3) 0.006(3)
S6' 0.053(3) 0.082(3) 0.089(3) -0.004(3) 0.020(3) 0.006(3)
C3 0.068(3) 0.095(3) 0.101(3) 0.000(3) 0.018(3) -0.002(3)
C4 0.055(4) 0.108(4) 0.122(4) -0.002(4) 0.016(4) -0.004(4)
C5 0.061(3) 0.083(3) 0.060(3) 0.004(3) 0.024(3) 0.010(3)
C6 0.059(3) 0.072(3) 0.059(3) 0.004(3) 0.016(3) 0.005(3)
S1' 0.059(2) 0.072(2) 0.059(2) 0.004(2) 0.016(2) 0.005(2)
C7 0.068(3) 0.082(3) 0.069(3) -0.001(3) 0.020(3) 0.003(3)
C8 0.081(4) 0.092(4) 0.071(4) 0.002(4) 0.012(4) 0.021(4)
C9 0.100(4) 0.149(4) 0.141(4) -0.033(4) -0.016(3) -0.004(3)
C10 0.112(4) 0.164(4) 0.155(4) -0.013(4) 0.007(4) -0.006(4)
C11 0.133(5) 0.186(5) 0.151(5) -0.018(5) 0.005(5) -0.004(5)
C12 0.143(5) 0.174(5) 0.143(5) -0.010(5) -0.005(4) -0.025(4)
C13 0.084(3) 0.075(3) 0.082(3) 0.026(3) 0.023(3) 0.013(3)
C14 0.103(4) 0.095(4) 0.100(4) 0.025(4) 0.022(4) 0.016(4)
S3' 0.103(3) 0.095(3) 0.100(3) 0.025(3) 0.022(3) 0.016(3)
C15 0.108(4) 0.104(4) 0.100(4) 0.020(4) 0.023(4) 0.017(4)
C16 0.103(4) 0.100(4) 0.097(4) 0.015(4) 0.013(4) 0.009(4)
C17 0.156(4) 0.116(4) 0.109(4) 0.013(3) 0.016(3) -0.029(3)
C18 0.177(4) 0.114(4) 0.109(4) 0.027(4) 0.003(4) -0.024(4)
C19 0.168(4) 0.126(4) 0.114(4) 0.020(4) 0.018(4) -0.030(4)
C20 0.180(5) 0.129(5) 0.117(5) 0.020(5) 0.021(5) -0.038(5)
C21 0.041(3) 0.074(3) 0.068(3) -0.001(3) 0.018(3) 0.004(3)
C22 0.039(3) 0.073(3) 0.067(3) 0.003(3) 0.012(3) 0.005(3)
C23 0.052(3) 0.090(4) 0.075(4) -0.006(3) 0.018(3) 0.004(3)
C24 0.048(4) 0.092(4) 0.081(4) -0.008(4) 0.013(4) -0.002(4)
C25 0.058(3) 0.070(3) 0.076(3) 0.005(3) 0.017(3) 0.011(3)
C26 0.043(2) 0.064(3) 0.064(3) 0.006(3) 0.017(2) 0.007(2)
C27 0.062(3) 0.079(4) 0.076(4) 0.009(3) 0.015(3) -0.024(3)
C28 0.044(3) 0.067(3) 0.062(3) 0.003(3) 0.015(3) -0.008(3)
C29 0.057(3) 0.105(4) 0.092(4) -0.016(4) 0.013(3) 0.001(3)
C30 0.037(3) 0.072(3) 0.066(3) -0.006(3) 0.009(3) -0.003(3)
C31 0.055(3) 0.070(3) 0.061(3) 0.010(3) 0.031(3) 0.001(3)
C32 0.042(3) 0.057(3) 0.047(3) 0.008(3) 0.013(3) -0.001(3)
C33 0.042(3) 0.058(3) 0.058(3) 0.004(3) 0.012(3) 0.003(3)
C34 0.037(2) 0.058(2) 0.052(2) 0.003(2) 0.017(2) 0.007(2)
C35 0.073(3) 0.079(4) 0.088(4) 0.009(4) 0.019(3) -0.001(3)
C36 0.051(3) 0.057(3) 0.062(3) 0.009(3) 0.017(3) -0.001(3)
C37 0.049(3) 0.058(3) 0.048(3) -0.001(3) 0.011(3) 0.011(3)
C38 0.056(3) 0.067(3) 0.052(3) -0.002(3) 0.015(3) 0.010(3)
C39 0.068(4) 0.080(4) 0.053(4) 0.006(4) 0.019(4) 0.016(4)
C40 0.067(4) 0.080(4) 0.050(4) -0.007(4) 0.013(4) 0.014(4)
C41 0.074(3) 0.071(3) 0.057(3) -0.005(3) 0.007(3) 0.012(3)
C42 0.051(3) 0.066(3) 0.049(3) 0.002(3) 0.009(3) 0.009(3)
C43 0.055(3) 0.062(3) 0.053(3) -0.005(3) 0.018(3) 0.018(3)
C44 0.073(3) 0.071(3) 0.056(3) -0.003(3) 0.014(3) 0.023(3)
C45 0.088(4) 0.076(4) 0.068(4) -0.005(4) 0.019(4) 0.045(4)
C46 0.095(4) 0.081(4) 0.070(4) -0.010(4) 0.019(4) 0.033(4)
C47 0.101(4) 0.084(4) 0.065(4) -0.005(4) 0.010(4) 0.030(4)
C48 0.073(3) 0.067(3) 0.055(3) -0.005(3) 0.009(3) 0.026(3)
C49 0.036(3) 0.062(3) 0.051(3) 0.002(3) 0.024(2) 0.005(3)
C50 0.052(3) 0.072(3) 0.066(3) 0.001(3) 0.027(3) 0.006(3)
C51 0.061(4) 0.081(4) 0.068(4) 0.000(4) 0.026(4) 0.005(4)
C52 0.055(4) 0.077(4) 0.064(4) -0.004(4) 0.027(3) 0.010(4)
C53 0.050(3) 0.068(3) 0.059(3) 0.000(3) 0.019(3) 0.008(3)
C54 0.065(4) 0.074(4) 0.068(4) -0.004(4) 0.016(4) 0.013(4)
C55 0.041(3) 0.057(3) 0.053(3) -0.005(3) 0.023(3) 0.001(3)
C56 0.047(3) 0.063(3) 0.060(3) -0.007(3) 0.014(3) 0.016(3)
C57 0.058(4) 0.071(4) 0.071(4) -0.008(4) 0.017(4) 0.020(4)
C58 0.062(4) 0.072(4) 0.062(4) -0.013(4) 0.021(4) 0.010(4)
C59 0.064(3) 0.074(3) 0.056(3) -0.005(3) 0.012(3) 0.007(3)
C60 0.049(3) 0.061(3) 0.056(3) -0.003(3) 0.009(3) 0.007(3)
C61 0.038(3) 0.059(3) 0.049(3) 0.000(3) 0.014(3) 0.003(3)
C62 0.046(3) 0.061(3) 0.050(3) -0.004(3) 0.024(3) 0.003(3)
C63 0.055(4) 0.070(4) 0.062(4) -0.003(4) 0.020(3) 0.012(4)
C64 0.053(4) 0.083(4) 0.061(4) -0.006(4) 0.019(3) 0.009(4)
C65 0.049(4) 0.077(4) 0.059(4) -0.003(4) 0.019(3) 0.005(4)
C66 0.045(3) 0.066(3) 0.052(3) 0.004(3) 0.021(3) 0.001(3)
C67 0.042(3) 0.054(3) 0.044(3) -0.006(3) 0.011(3) 0.000(3)
C68 0.045(3) 0.068(3) 0.046(3) -0.007(3) 0.012(3) -0.002(3)
C69 0.058(4) 0.073(4) 0.042(4) -0.014(4) 0.004(3) -0.002(4)
C70 0.062(4) 0.075(4) 0.047(4) -0.016(4) 0.015(3) 0.007(3)
C71 0.058(3) 0.072(4) 0.047(4) -0.010(3) 0.019(3) 0.007(3)
C72 0.044(3) 0.061(3) 0.048(3) -0.003(3) 0.016(3) 0.002(3)

loop_
_atom_type_symbol
_atom_type_description
_atom_type_scat_dispersion_real
_atom_type_scat_dispersion_imag
_atom_type_scat_source
C C 0.0033 0.0016 'International Tables Vol C Tables 4.2.6.8 and 6.1.1.4'
H H 0.0000 0.0000 'International Tables Vol C Tables 4.2.6.8 and 6.1.1.4'
O O 0.0106 0.0060 'International Tables Vol C Tables 4.2.6.8 and 6.1.1.4'
S S 0.1246 0.1234 'International Tables Vol C Tables 4.2.6.8 and 6.1.1.4'
Se Se -0.0929 2.2259 'International Tables Vol C Tables 4.2.6.8 and 6.1.1.4'
Sn Sn -0.6537 1.4246 'International Tables Vol C Tables 4.2.6.8 and 6.1.1.4'

loop_
_geom_angle_atom_site_label_1
_geom_angle_atom_site_label_2
_geom_angle_atom_site_label_3
_geom_angle
C17 Se1 C27 96.7(6)
C21 Se2 C33 97.2(4)
C5 Se3 C31 104.9(4)
C25 Se4 C1 99.6(5)
C35 Se7 C13 100.8(5)
C9 Se8 C29 99.9(6)
O18 Sn1 O16 104.3(2)
O18 Sn1 O14 78.3(2)
O16 Sn1 O14 78.5(2)
O18 Sn1 C67 101.8(3)
O16 Sn1 C67 101.0(3)
O14 Sn1 C67 179.5(3)
O18 Sn1 O4 162.0(2)
O16 Sn1 O4 85.3(2)
O14 Sn1 O4 89.0(2)
C67 Sn1 O4 91.0(3)
O18 Sn1 O1 89.4(2)
O16 Sn1 O1 156.9(2)
O14 Sn1 O1 86.4(2)
C67 Sn1 O1 94.1(3)
O4 Sn1 O1 76.9(2)
O18 Sn1 Sn5 100.46(16)
O16 Sn1 Sn5 40.18(16)
O14 Sn1 Sn5 40.16(15)
C67 Sn1 Sn5 139.4(3)
O4 Sn1 Sn5 76.92(18)
O1 Sn1 Sn5 119.76(17)
O18 Sn1 Sn6 40.34(16)
O16 Sn1 Sn6 100.79(15)
O14 Sn1 Sn6 40.00(15)
C67 Sn1 Sn6 140.2(2)
O4 Sn1 Sn6 123.59(17)
O1 Sn1 Sn6 77.58(15)
Sn5 Sn1 Sn6 73.74(2)
O17 Sn2 O15 77.6(2)
O17 Sn2 O16 102.4(2)
O15 Sn2 O16 78.7(2)
O17 Sn2 C55 103.6(3)
O15 Sn2 C55 178.8(3)
O16 Sn2 C55 101.0(3)
O17 Sn2 O6 159.6(2)
O15 Sn2 O6 88.1(2)
O16 Sn2 O6 88.7(2)
C55 Sn2 O6 90.8(3)
O17 Sn2 O8 86.2(2)
O15 Sn2 O8 88.6(2)
O16 Sn2 O8 162.6(2)
C55 Sn2 O8 91.4(3)
O6 Sn2 O8 79.0(2)
O17 Sn2 Sn5 99.30(15)
O15 Sn2 Sn5 40.31(14)
O16 Sn2 Sn5 40.40(16)
C55 Sn2 Sn5 139.1(2)
O6 Sn2 Sn5 78.03(16)
O8 Sn2 Sn5 123.81(16)
O17 Sn2 Sn4 40.34(16)
O15 Sn2 Sn4 39.25(15)
O16 Sn2 Sn4 99.54(15)
C55 Sn2 Sn4 141.9(2)
O6 Sn2 Sn4 121.51(17)
O8 Sn2 Sn4 77.08(15)
Sn5 Sn2 Sn4 72.86(2)
O17 Sn3 O13 77.7(2)
O17 Sn3 O18 102.6(2)
O13 Sn3 O18 78.3(2)
O17 Sn3 O10 88.5(2)
O13 Sn3 O10 86.7(2)
O18 Sn3 O10 158.8(2)
O17 Sn3 O12 163.5(2)
O13 Sn3 O12 90.0(2)
O18 Sn3 O12 85.4(2)
O10 Sn3 O12 79.7(2)
O17 Sn3 C61 100.7(3)
O13 Sn3 C61 177.1(3)
O18 Sn3 C61 104.5(3)
O10 Sn3 C61 90.9(3)
O12 Sn3 C61 91.1(3)
O17 Sn3 Sn4 40.54(16)
O13 Sn3 Sn4 39.42(15)
O18 Sn3 Sn4 99.97(15)
O10 Sn3 Sn4 76.68(17)
O12 Sn3 Sn4 124.32(16)
C61 Sn3 Sn4 138.4(2)
O17 Sn3 Sn6 100.06(15)
O13 Sn3 Sn6 40.08(14)
O18 Sn3 Sn6 40.55(15)
O10 Sn3 Sn6 120.21(17)
O12 Sn3 Sn6 76.49(15)
C61 Sn3 Sn6 142.8(2)
Sn4 Sn3 Sn6 73.46(2)
O13 Sn4 O15 104.7(2)
O13 Sn4 O17 77.8(2)
O15 Sn4 O17 77.5(2)
O13 Sn4 C37 100.5(3)
O15 Sn4 C37 102.0(3)
O17 Sn4 C37 178.1(3)
O13 Sn4 O9 87.7(2)
O15 Sn4 O9 158.9(2)
O17 Sn4 O9 88.8(2)
C37 Sn4 O9 92.2(3)
O13 Sn4 O7 159.9(2)
O15 Sn4 O7 86.8(2)
O17 Sn4 O7 89.0(2)
C37 Sn4 O7 92.9(3)
O9 Sn4 O7 76.8(2)
O13 Sn4 Sn3 40.20(16)
O15 Sn4 Sn3 100.73(17)
O17 Sn4 Sn3 39.85(15)
C37 Sn4 Sn3 138.9(3)
O9 Sn4 Sn3 77.57(17)
O7 Sn4 Sn3 122.24(17)
O13 Sn4 Sn2 100.40(15)
O15 Sn4 Sn2 39.88(17)
O17 Sn4 Sn2 39.58(15)
C37 Sn4 Sn2 140.4(3)
O9 Sn4 Sn2 121.88(17)
O7 Sn4 Sn2 77.73(16)
Sn3 Sn4 Sn2 73.65(2)
O14 Sn5 O15 104.5(2)
O14 Sn5 O16 77.5(2)
O15 Sn5 O16 78.9(2)
O14 Sn5 C49 101.0(3)
O15 Sn5 C49 103.1(3)
O16 Sn5 C49 177.8(3)
O14 Sn5 O3 87.9(2)
O15 Sn5 O3 157.7(2)
O16 Sn5 O3 86.0(2)
C49 Sn5 O3 92.4(3)
O14 Sn5 O5 161.6(2)
O15 Sn5 O5 85.6(2)
O16 Sn5 O5 89.7(2)
C49 Sn5 O5 91.4(3)
O3 Sn5 O5 77.9(2)
O14 Sn5 Sn2 100.50(15)
O15 Sn5 Sn2 40.30(16)
O16 Sn5 Sn2 40.63(14)
C49 Sn5 Sn2 141.5(2)
O3 Sn5 Sn2 119.93(17)
O5 Sn5 Sn2 77.02(16)
O14 Sn5 Sn1 39.77(16)
O15 Sn5 Sn1 100.71(17)
O16 Sn5 Sn1 39.54(15)
C49 Sn5 Sn1 138.6(2)
O3 Sn5 Sn1 76.82(17)
O5 Sn5 Sn1 123.90(17)
Sn2 Sn5 Sn1 73.84(2)
C43 Sn6 O14 102.4(3)
C43 Sn6 O13 103.9(3)
O14 Sn6 O13 102.7(2)
C43 Sn6 O18 177.6(3)
O14 Sn6 O18 76.7(2)
O13 Sn6 O18 78.5(2)
C43 Sn6 O2 90.7(3)
O14 Sn6 O2 86.4(2)
O13 Sn6 O2 160.5(2)
O18 Sn6 O2 87.0(2)
C43 Sn6 O11 93.4(3)
O14 Sn6 O11 157.6(2)
O13 Sn6 O11 88.6(2)
O18 Sn6 O11 86.9(2)
O2 Sn6 O11 77.5(2)
C43 Sn6 Sn1 139.5(3)
O14 Sn6 Sn1 39.63(16)
O13 Sn6 Sn1 99.54(15)
O18 Sn6 Sn1 39.03(13)
O2 Sn6 Sn1 76.31(16)
O11 Sn6 Sn1 119.94(16)
C43 Sn6 Sn3 141.7(2)
O14 Sn6 Sn3 99.57(15)
O13 Sn6 Sn3 40.18(16)
O18 Sn6 Sn3 40.65(13)
O2 Sn6 Sn3 121.82(17)
O11 Sn6 Sn3 76.54(15)
Sn1 Sn6 Sn3 73.38(2)
C5 S1 C8 95.5(6)
C5 C6' C8 116(3)
C24 S2 C21 91.1(5)
C16 S3 C13 92.8(7)
C13 C14' C16 114(3)
C20 S4 C17 91.3(8)
C12 S5 C9 91.5(9)
C4 S6 C1 91.5(6)
C1 C2' C4 113(6)
C34 O1 Sn1 128.0(5)
C34 O2 Sn6 132.4(6)
C30 O3 Sn5 130.4(6)
C30 O4 Sn1 131.4(6)
C36 O5 Sn5 129.2(6)
C36 O6 Sn2 130.0(6)
C26 O7 Sn4 130.3(6)
C26 O8 Sn2 127.5(6)
C28 O9 Sn4 127.7(6)
C28 O10 Sn3 130.7(6)
C32 O11 Sn6 131.4(6)
C32 O12 Sn3 131.7(6)
Sn4 O13 Sn6 134.1(3)
Sn4 O13 Sn3 100.4(2)
Sn6 O13 Sn3 99.7(2)
Sn1 O14 Sn6 100.4(2)
Sn1 O14 Sn5 100.1(2)
Sn6 O14 Sn5 133.0(3)
Sn4 O15 Sn2 100.9(2)
Sn4 O15 Sn5 132.0(3)
Sn2 O15 Sn5 99.4(2)
Sn1 O16 Sn5 100.3(2)
Sn1 O16 Sn2 133.8(3)
Sn5 O16 Sn2 99.0(2)
Sn2 O17 Sn3 135.1(3)
Sn2 O17 Sn4 100.1(2)
Sn3 O17 Sn4 99.6(2)
Sn1 O18 Sn6 100.6(2)
Sn1 O18 Sn3 133.6(3)
Sn6 O18 Sn3 98.8(2)
C2 C1 C2' 99(4)
C2' C1 S6' 108(4)
C2 C1 S6 109.6(9)
S6' C1 S6 120.8(10)
C2 C1 Se4 129.0(9)
C2' C1 Se4 132(4)
S6' C1 Se4 118.5(8)
S6 C1 Se4 120.4(7)
C1 C2 C3 116.9(11)
C3 S6' C1 93.1(10)
C4 C3 C2 102.9(11)
C4 C3 S6' 113.7(12)
C3 C4 C2' 107(3)
C3 C4 S6 117.9(9)
C6 C5 C6' 98(2)
C6 C5 S1 108.1(9)
C6' C5 S1' 109.4(19)
S1 C5 S1' 119.8(7)
C6 C5 Se3 130.7(9)
C6' C5 Se3 131.6(19)
S1 C5 Se3 121.1(6)
S1' C5 Se3 119.0(7)
C5 C6 C7 116.3(13)
C5 S1' C7 93.2(7)
C8 C7 C6 105.5(11)
C8 C7 S1' 117.4(9)
C7 C8 C6' 103(2)
C7 C8 S1 114.0(8)
C10 C9 S5 113.8(13)
C10 C9 Se8 127.9(14)
S5 C9 Se8 118.2(9)
C11 C10 C9 109.3(16)
C10 C11 C12 113.2(16)
C11 C12 S5 112.0(14)
C14 C13 C14' 100(2)
C14 C13 S3 108.0(11)
C14' C13 S3' 108.1(18)
S3 C13 S3' 120.7(8)
C14 C13 Se7 129.3(11)
C14' C13 Se7 129.5(18)
S3 C13 Se7 117.4(7)
S3' C13 Se7 121.6(7)
C13 C14 C15 114.0(17)
C15 S3' C13 92.0(8)
C16 C15 C14 105.5(15)
C16 C15 S3' 115.6(11)
C15 C16 C14' 104.6(18)
C15 C16 S3 114.6(10)
C18 C17 S4 114.1(12)
C18 C17 Se1 127.9(13)
S4 C17 Se1 116.3(9)
C19 C18 C17 109.1(16)
C20 C19 C18 112.0(14)
C19 C20 S4 113.0(13)
C22 C21 S2 108.4(7)
C22 C21 Se2 129.9(7)
S2 C21 Se2 121.2(6)
C21 C22 C23 113.8(9)
C24 C23 C22 109.3(10)
C23 C24 S2 117.3(9)
C26 C25 Se4 116.7(8)
O7 C26 O8 126.9(9)
O7 C26 C25 119.0(9)
O8 C26 C25 114.0(9)
C28 C27 Se1 109.6(7)
O10 C28 O9 126.7(8)
O10 C28 C27 122.9(9)
O9 C28 C27 109.9(8)
C30 C29 Se8 112.2(8)
O4 C30 O3 124.4(8)
O4 C30 C29 118.6(9)
O3 C30 C29 116.8(9)
C32 C31 Se3 112.6(7)
O12 C32 O11 123.0(9)
O12 C32 C31 117.4(8)
O11 C32 C31 119.6(8)
C34 C33 Se2 113.7(7)
O1 C34 O2 125.6(8)
O1 C34 C33 114.9(8)
O2 C34 C33 119.5(8)
C36 C35 Se7 120.3(7)
O6 C36 O5 125.4(9)
O6 C36 C35 119.1(9)
O5 C36 C35 114.7(9)
C38 C37 C42 122.0(9)
C38 C37 Sn4 117.8(7)
C42 C37 Sn4 120.1(7)
C39 C38 C37 115.7(9)
C40 C39 C38 126.4(10)
C39 C40 C41 114.7(10)
C40 C41 C42 123.0(10)
C37 C42 C41 118.1(10)
C48 C43 C44 113.0(9)
C48 C43 Sn6 124.4(7)
C44 C43 Sn6 122.6(7)
C45 C44 C43 126.1(10)
C46 C45 C44 117.0(10)
C45 C46 C47 120.3(11)
C46 C47 C48 118.5(10)
C43 C48 C47 124.4(10)
C53 C49 C50 120.7(9)
C53 C49 Sn5 120.4(7)
C50 C49 Sn5 118.8(7)
C49 C50 C51 121.2(10)
C52 C51 C50 118.6(10)
C54 C52 C51 118.6(10)
C49 C53 C54 116.4(10)
C52 C54 C53 124.3(10)
C56 C55 C60 117.0(9)
C56 C55 Sn2 123.9(7)
C60 C55 Sn2 118.7(7)
C55 C56 C57 121.4(9)
C58 C57 C56 122.2(9)
C57 C58 C59 120.1(10)
C58 C59 C60 117.9(9)
C55 C60 C59 121.3(9)
C62 C61 C66 118.5(10)
C62 C61 Sn3 120.7(8)
C66 C61 Sn3 120.7(7)
C61 C62 C63 122.5(10)
C64 C63 C62 117.0(10)
C63 C64 C65 122.7(11)
C64 C65 C66 117.3(10)
C61 C66 C65 121.9(10)
C68 C67 C72 119.3(9)
C68 C67 Sn1 119.6(7)
C72 C67 Sn1 120.9(6)
C67 C68 C69 117.1(9)
C70 C69 C68 120.6(9)
C69 C70 C71 123.1(10)
C72 C71 C70 117.5(10)
C71 C72 C67 122.3(9)

loop_
_geom_bond_atom_site_label_1
_geom_bond_atom_site_label_2
_geom_bond_distance
Se1 C17 1.836(15)
Se1 C27 1.923(11)
Se2 C21 1.875(10)
Se2 C33 1.961(10)
Se3 C5 1.937(10)
Se3 C31 1.954(10)
Se4 C25 1.945(11)
Se4 C1 1.961(12)
Se7 C35 1.892(11)
Se7 C13 1.934(12)
Se8 C9 1.783(16)
Se8 C29 1.991(12)
Sn1 O18 2.058(5)
Sn1 O16 2.074(6)
Sn1 O14 2.083(6)
Sn1 C67 2.145(9)
Sn1 O4 2.169(6)
Sn1 O1 2.191(6)
Sn1 Sn5 3.2056(10)
Sn1 Sn6 3.2119(9)
Sn2 O17 2.082(5)
Sn2 O15 2.100(6)
Sn2 O16 2.112(5)
Sn2 C55 2.113(10)
Sn2 O6 2.143(6)
Sn2 O8 2.196(6)
Sn2 Sn5 3.2032(9)
Sn2 Sn4 3.2165(9)
Sn3 O17 2.085(6)
Sn3 O13 2.105(6)
Sn3 O18 2.120(5)
Sn3 O10 2.159(6)
Sn3 O12 2.165(6)
Sn3 C61 2.181(10)
Sn3 Sn4 3.2078(9)
Sn3 Sn6 3.2154(9)
Sn4 O13 2.071(6)
Sn4 O15 2.072(5)
Sn4 O17 2.115(6)
Sn4 C37 2.150(10)
Sn4 O9 2.155(6)
Sn4 O7 2.171(6)
Sn5 O14 2.100(6)
Sn5 O15 2.101(5)
Sn5 O16 2.102(6)
Sn5 C49 2.141(9)
Sn5 O3 2.182(5)
Sn5 O5 2.183(6)
Sn6 C43 2.092(10)
Sn6 O14 2.099(5)
Sn6 O13 2.100(5)
Sn6 O18 2.115(6)
Sn6 O2 2.128(6)
Sn6 O11 2.145(6)
S1 C5 1.629(11)
S1 C8 1.632(12)
C6' C5 1.41(4)
C6' C8 1.43(4)
S2 C24 1.629(12)
S2 C21 1.726(10)
S3 C16 1.631(15)
S3 C13 1.646(13)
C14' C13 1.41(3)
C14' C16 1.42(4)
S4 C20 1.661(16)
S4 C17 1.672(17)
S5 C12 1.663(18)
S5 C9 1.666(18)
S6 C4 1.644(14)
S6 C1 1.653(11)
C2' C1 1.41(7)
C2' C4 1.42(9)
O1 C34 1.251(11)
O2 C34 1.267(10)
O3 C30 1.264(12)
O4 C30 1.244(12)
O5 C36 1.280(11)
O6 C36 1.276(11)
O7 C26 1.212(11)
O8 C26 1.324(11)
O9 C28 1.299(12)
O10 C28 1.214(12)
O11 C32 1.277(11)
O12 C32 1.241(11)
C1 C2 1.392(18)
C1 S6' 1.65(2)
C2 C3 1.409(17)
S6' C3 1.64(2)
C3 C4 1.408(15)
C5 C6 1.398(18)
C5 S1' 1.642(15)
C6 C7 1.411(17)
S1' C7 1.642(14)
C7 C8 1.409(15)
C9 C10 1.40(2)
C10 C11 1.37(2)
C11 C12 1.39(2)
C13 C14 1.40(3)
C13 S3' 1.648(16)
C14 C15 1.41(2)
S3' C15 1.635(16)
C15 C16 1.409(19)
C17 C18 1.40(2)
C18 C19 1.40(2)
C19 C20 1.40(2)
C21 C22 1.385(14)
C22 C23 1.403(14)
C23 C24 1.318(13)
C25 C26 1.469(13)
C27 C28 1.544(13)
C29 C30 1.505(13)
C31 C32 1.500(13)
C33 C34 1.496(12)
C35 C36 1.469(15)
C37 C38 1.382(14)
C37 C42 1.384(13)
C38 C39 1.381(14)
C39 C40 1.373(14)
C40 C41 1.384(15)
C41 C42 1.391(14)
C43 C48 1.369(14)
C43 C44 1.382(13)
C44 C45 1.372(15)
C45 C46 1.369(15)
C46 C47 1.373(15)
C47 C48 1.379(15)
C49 C53 1.374(13)
C49 C50 1.381(14)
C50 C51 1.386(15)
C51 C52 1.372(14)
C52 C54 1.369(15)
C53 C54 1.378(15)
C55 C56 1.346(12)
C55 C60 1.371(12)
C56 C57 1.412(14)
C57 C58 1.332(13)
C58 C59 1.337(13)
C59 C60 1.485(14)
C61 C62 1.294(13)
C61 C66 1.364(13)
C62 C63 1.431(14)
C63 C64 1.317(15)
C64 C65 1.368(14)
C65 C66 1.374(14)
C67 C68 1.390(12)
C67 C72 1.402(13)
C68 C69 1.414(14)
C69 C70 1.340(14)
C70 C71 1.367(13)
C71 C72 1.350(13)
